data_4303107
loop_
_publ_author_name
'Akihiro Shinohara'
'Jennifer McBee'
'T. Don Tilley'

_publ_section_title
;
Germylene and Silylene Complexes of Molybdenum via E-H (E = Ge, Si) Bond
Activations: Steric Influences on Intramolecular MoH...E Interactions
;
_journal_name_full 'Inorganic Chemistry'
_journal_page_first 8081
_journal_page_last 8083
_journal_paper_doi 10.1021/ic901168s
_journal_volume 48
_journal_year 2009
_chemical_formula_moiety 'C20 H42 Ge Mo P2'
_chemical_formula_sum 'C20 H42 Ge Mo P2'
_chemical_formula_weight 513.01
_chemical_name_systematic
; 
 ? 
;
_space_group_IT_number 14
_symmetry_cell_setting monoclinic
_symmetry_space_group_name_Hall '-P 2yn'
_symmetry_space_group_name_H-M 'P 1 21/n 1'
_atom_sites_solution_hydrogens geom
_atom_sites_solution_primary direct
_atom_sites_solution_secondary difmap
_audit_creation_method SHELXL-97
_cell_angle_alpha 90.00
_cell_angle_beta 102.3120(10)
_cell_angle_gamma 90.00
_cell_formula_units_Z 4
_cell_length_a 8.7018(8)
_cell_length_b 17.3143(15)
_cell_length_c 16.3785(14)
_cell_measurement_reflns_used 6899
_cell_measurement_temperature 153(2)
_cell_measurement_theta_max 26.34
_cell_measurement_theta_min 3.32
_cell_volume 2410.9(4)
_computing_structure_refinement 'SHELXL-97 (Sheldrick, 2008)'
_computing_structure_solution 'SHELXS-97 (Sheldrick, 2008)'
_diffrn_ambient_temperature 153(2)
_diffrn_measured_fraction_theta_full 0.921
_diffrn_measured_fraction_theta_max 0.921
_diffrn_measurement_device_type 'CCD area detector'
_diffrn_measurement_method q-scans
_diffrn_radiation_monochromator graphite
_diffrn_radiation_source 'fine-focus sealed tube'
_diffrn_radiation_type MoK\a
_diffrn_radiation_wavelength 0.71073
_diffrn_reflns_av_R_equivalents 0.0645
_diffrn_reflns_av_sigmaI/netI 0.0498
_diffrn_reflns_limit_h_max 8
_diffrn_reflns_limit_h_min -10
_diffrn_reflns_limit_k_max 20
_diffrn_reflns_limit_k_min -19
_diffrn_reflns_limit_l_max 19
_diffrn_reflns_limit_l_min -19
_diffrn_reflns_number 11532
_diffrn_reflns_theta_full 26.35
_diffrn_reflns_theta_max 26.35
_diffrn_reflns_theta_min 3.32
_exptl_absorpt_coefficient_mu 1.901
_exptl_absorpt_correction_T_max 0.85
_exptl_absorpt_correction_T_min 0.62
_exptl_absorpt_correction_type multi-scan
_exptl_absorpt_process_details 'sadabs, 2004'
_exptl_crystal_colour green
_exptl_crystal_density_diffrn 1.413
_exptl_crystal_density_method 'not measured'
_exptl_crystal_description blocks
_exptl_crystal_F_000 1064
_exptl_crystal_size_max .40
_exptl_crystal_size_mid .22
_exptl_crystal_size_min .07
_refine_diff_density_max 0.788
_refine_diff_density_min -0.611
_refine_diff_density_rms 0.076
_refine_ls_extinction_method none
_refine_ls_goodness_of_fit_ref 0.986
_refine_ls_hydrogen_treatment mixed
_refine_ls_matrix_type full
_refine_ls_number_parameters 220
_refine_ls_number_reflns 4526
_refine_ls_number_restraints 0
_refine_ls_restrained_S_all 0.986
_refine_ls_R_factor_all 0.0335
_refine_ls_R_factor_gt 0.0271
_refine_ls_shift/su_max 0.002
_refine_ls_shift/su_mean 0.000
_refine_ls_structure_factor_coef Fsqd
_refine_ls_weighting_details 'calc w=1/[\s^2^(Fo^2^)+(0.0400P)^2^+0.0000P] where P=(Fo^2^+2Fc^2^)/3'
_refine_ls_weighting_scheme calc
_refine_ls_wR_factor_gt 0.0716
_refine_ls_wR_factor_ref 0.0733
_reflns_number_gt 3793
_reflns_number_total 4526
_reflns_threshold_expression >2sigma(I)
_cod_data_source_file ic901168s_si_003.cif
_cod_data_source_block aki9m
_cod_depositor_comments
;
The following automatic conversions were performed:
'_symmetry_cell_setting' value 'Monoclinic' changed to 'monoclinic'
according to '/home/saulius/struct/CIF-dictionaries/cif_core.dic'
dictionary named 'cif_core.dic' version 2.4.1 from 2010-06-29.

Automatic conversion script
Id: cif_fix_enum 1527 2010-12-29 10:47:43Z saulius 
;
_cod_original_sg_symbol_H-M 'P 21/n'
_cod_database_code 4303107

loop_
_symmetry_equiv_pos_as_xyz
'x, y, z'
'-x+1/2, y+1/2, -z+1/2'
'-x, -y, -z'
'x-1/2, -y-1/2, z-1/2'

loop_
_atom_site_label
_atom_site_type_symbol
_atom_site_fract_x
_atom_site_fract_y
_atom_site_fract_z
_atom_site_U_iso_or_equiv
_atom_site_adp_type
_atom_site_occupancy
_atom_site_symmetry_multiplicity
_atom_site_calc_flag
_atom_site_refinement_flags
_atom_site_disorder_assembly
_atom_site_disorder_group
Mo1 Mo 0.36700(2) 0.159578(12) 0.717203(12) 0.01947(8) Uani 1 1 d . . .
Ge1 Ge 0.52121(3) 0.047705(16) 0.770399(16) 0.02646(9) Uani 1 1 d . . .
P1 P 0.44973(8) 0.24945(4) 0.82859(4) 0.02415(15) Uani 1 1 d . . .
P2 P 0.20185(8) 0.12826(4) 0.81152(4) 0.02481(15) Uani 1 1 d . . .
C16 C 0.0003(3) 0.16776(18) 0.79279(19) 0.0403(7) Uani 1 1 d . . .
H16A H -0.0509 0.1501 0.8358 0.061 Uiso 1 1 calc R . .
H16B H -0.0578 0.1505 0.7394 0.061 Uiso 1 1 calc R . .
H16C H 0.0047 0.2232 0.7935 0.061 Uiso 1 1 calc R . .
C4 C 0.1988(3) 0.23065(15) 0.61739(14) 0.0273(6) Uani 1 1 d . . .
C12 C 0.6496(3) 0.23853(17) 0.89345(16) 0.0363(7) Uani 1 1 d . . .
H12A H 0.6679 0.2779 0.9357 0.055 Uiso 1 1 calc R . .
H12B H 0.7254 0.2434 0.8589 0.055 Uiso 1 1 calc R . .
H12C H 0.6596 0.1886 0.9196 0.055 Uiso 1 1 calc R . .
C7 C 0.3039(3) 0.03633(16) 0.54175(17) 0.0354(6) Uani 1 1 d . . .
H7A H 0.2688 0.0377 0.4821 0.053 Uiso 1 1 calc R . .
H7B H 0.2361 0.0032 0.5653 0.053 Uiso 1 1 calc R . .
H7C H 0.4096 0.0169 0.5558 0.053 Uiso 1 1 calc R . .
C11 C 0.4510(4) 0.35454(15) 0.81231(18) 0.0364(7) Uani 1 1 d . . .
H11A H 0.4881 0.3799 0.8650 0.055 Uiso 1 1 calc R . .
H11B H 0.3463 0.3718 0.7883 0.055 Uiso 1 1 calc R . .
H11C H 0.5192 0.3668 0.7752 0.055 Uiso 1 1 calc R . .
C1 C 0.4149(3) 0.17477(15) 0.58087(14) 0.0270(6) Uani 1 1 d . . .
C13 C 0.3305(3) 0.24773(16) 0.91014(16) 0.0336(6) Uani 1 1 d . . .
H13A H 0.3935 0.2652 0.9631 0.040 Uiso 1 1 calc R . .
H13B H 0.2409 0.2820 0.8945 0.040 Uiso 1 1 calc R . .
C14 C 0.2743(3) 0.16509(16) 0.91853(16) 0.0319(6) Uani 1 1 d . . .
H14A H 0.1907 0.1644 0.9493 0.038 Uiso 1 1 calc R . .
H14B H 0.3603 0.1333 0.9480 0.038 Uiso 1 1 calc R . .
C3 C 0.1656(3) 0.15066(15) 0.59953(15) 0.0255(6) Uani 1 1 d . . .
C8 C 0.0089(3) 0.11032(17) 0.58839(17) 0.0348(6) Uani 1 1 d . . .
H8A H -0.0483 0.1167 0.5318 0.052 Uiso 1 1 calc R . .
H8B H -0.0502 0.1323 0.6259 0.052 Uiso 1 1 calc R . .
H8C H 0.0256 0.0563 0.6003 0.052 Uiso 1 1 calc R . .
C2 C 0.2994(3) 0.11667(15) 0.57643(14) 0.0258(5) Uani 1 1 d . . .
C10 C 0.4299(4) 0.32275(16) 0.60223(18) 0.0398(7) Uani 1 1 d . . .
H10A H 0.4008 0.3422 0.5462 0.060 Uiso 1 1 calc R . .
H10B H 0.5423 0.3180 0.6180 0.060 Uiso 1 1 calc R . .
H10C H 0.3940 0.3577 0.6397 0.060 Uiso 1 1 calc R . .
C5 C 0.3558(3) 0.24483(15) 0.60672(14) 0.0281(6) Uani 1 1 d . . .
C19 C 0.5952(3) 0.00664(18) 0.88640(17) 0.0374(7) Uani 1 1 d . . .
H19A H 0.5537 0.0395 0.9246 0.045 Uiso 1 1 calc R . .
H19B H 0.5506 -0.0444 0.8890 0.045 Uiso 1 1 calc R . .
C15 C 0.1557(3) 0.02775(15) 0.83261(18) 0.0330(6) Uani 1 1 d . . .
H15A H 0.0882 0.0267 0.8719 0.049 Uiso 1 1 calc R . .
H15B H 0.2513 0.0005 0.8554 0.049 Uiso 1 1 calc R . .
H15C H 0.1036 0.0034 0.7815 0.049 Uiso 1 1 calc R . .
C9 C 0.0824(3) 0.29316(17) 0.62747(17) 0.0377(7) Uani 1 1 d . . .
H9A H 0.0300 0.3115 0.5734 0.057 Uiso 1 1 calc R . .
H9B H 0.1373 0.3351 0.6593 0.057 Uiso 1 1 calc R . .
H9C H 0.0063 0.2724 0.6561 0.057 Uiso 1 1 calc R . .
C20 C 0.7732(4) 0.0010(2) 0.9172(2) 0.0503(8) Uani 1 1 d . . .
H20A H 0.7967 -0.0192 0.9731 0.075 Uiso 1 1 calc R . .
H20B H 0.8190 0.0514 0.9169 0.075 Uiso 1 1 calc R . .
H20C H 0.8159 -0.0327 0.8811 0.075 Uiso 1 1 calc R . .
C6 C 0.5691(3) 0.16660(18) 0.55382(18) 0.0395(7) Uani 1 1 d . . .
H6A H 0.5534 0.1766 0.4950 0.059 Uiso 1 1 calc R . .
H6B H 0.6086 0.1151 0.5654 0.059 Uiso 1 1 calc R . .
H6C H 0.6435 0.2029 0.5839 0.059 Uiso 1 1 calc R . .
C17 C 0.6531(3) -0.01319(17) 0.70792(17) 0.0361(7) Uani 1 1 d . . .
H17A H 0.6428 0.0082 0.6523 0.043 Uiso 1 1 calc R . .
H17B H 0.7627 -0.0094 0.7363 0.043 Uiso 1 1 calc R . .
C18 C 0.6039(4) -0.09811(18) 0.7012(2) 0.0570(9) Uani 1 1 d . . .
H18A H 0.6691 -0.1260 0.6708 0.086 Uiso 1 1 calc R . .
H18B H 0.4960 -0.1020 0.6723 0.086 Uiso 1 1 calc R . .
H18C H 0.6159 -0.1196 0.7562 0.086 Uiso 1 1 calc R . .
H1 H 0.582(4) 0.1498(19) 0.750(2) 0.068 Uiso 1 1 d . . .

loop_
_atom_site_aniso_label
_atom_site_aniso_U_11
_atom_site_aniso_U_22
_atom_site_aniso_U_33
_atom_site_aniso_U_23
_atom_site_aniso_U_13
_atom_site_aniso_U_12
Mo1 0.01937(13) 0.02048(12) 0.01895(12) -0.00103(8) 0.00495(8) 0.00016(8)
Ge1 0.02601(16) 0.02594(15) 0.02848(15) 0.00189(12) 0.00815(11) 0.00477(11)
P1 0.0280(4) 0.0230(3) 0.0219(3) -0.0020(3) 0.0062(3) -0.0027(3)
P2 0.0247(3) 0.0249(3) 0.0269(3) -0.0009(3) 0.0101(3) -0.0011(3)
C16 0.0315(16) 0.0469(18) 0.0476(17) 0.0074(15) 0.0196(13) 0.0084(13)
C4 0.0321(14) 0.0287(14) 0.0201(12) 0.0006(11) 0.0029(10) 0.0061(11)
C12 0.0345(16) 0.0410(16) 0.0313(14) -0.0053(13) 0.0020(11) -0.0045(13)
C7 0.0417(17) 0.0321(15) 0.0322(14) -0.0095(13) 0.0072(12) -0.0004(13)
C11 0.0489(18) 0.0255(14) 0.0340(15) -0.0026(12) 0.0069(13) -0.0051(13)
C1 0.0293(14) 0.0350(15) 0.0170(11) -0.0011(11) 0.0056(10) -0.0010(11)
C13 0.0416(17) 0.0324(15) 0.0293(14) -0.0073(12) 0.0134(12) -0.0022(12)
C14 0.0375(16) 0.0365(16) 0.0245(13) -0.0023(12) 0.0130(11) -0.0016(12)
C3 0.0217(13) 0.0320(14) 0.0208(12) 0.0002(11) -0.0001(10) -0.0012(10)
C8 0.0270(15) 0.0406(16) 0.0347(14) 0.0008(13) 0.0019(11) -0.0039(12)
C2 0.0288(14) 0.0285(14) 0.0195(11) -0.0027(11) 0.0043(10) 0.0020(11)
C10 0.0541(19) 0.0338(16) 0.0311(14) 0.0052(13) 0.0082(13) -0.0090(14)
C5 0.0355(15) 0.0290(14) 0.0183(12) 0.0017(11) 0.0021(10) -0.0026(12)
C19 0.0367(16) 0.0405(17) 0.0368(15) 0.0112(14) 0.0120(12) 0.0068(13)
C15 0.0342(16) 0.0262(14) 0.0417(15) 0.0017(13) 0.0150(12) -0.0042(12)
C9 0.0398(17) 0.0372(16) 0.0334(14) -0.0004(13) 0.0019(12) 0.0121(13)
C20 0.0392(18) 0.064(2) 0.0448(17) 0.0154(17) 0.0031(14) 0.0069(16)
C6 0.0371(17) 0.0514(19) 0.0345(15) -0.0011(14) 0.0179(13) -0.0055(14)
C17 0.0340(16) 0.0385(16) 0.0381(15) -0.0005(14) 0.0124(12) 0.0094(13)
C18 0.057(2) 0.0380(18) 0.082(3) -0.0158(19) 0.0285(19) 0.0062(16)

loop_
_atom_type_symbol
_atom_type_description
_atom_type_scat_dispersion_real
_atom_type_scat_dispersion_imag
_atom_type_scat_source
C C 0.0033 0.0016 'International Tables Vol C Tables 4.2.6.8 and 6.1.1.4'
H H 0.0000 0.0000 'International Tables Vol C Tables 4.2.6.8 and 6.1.1.4'
P P 0.1023 0.0942 'International Tables Vol C Tables 4.2.6.8 and 6.1.1.4'
Ge Ge 0.1547 1.8001 'International Tables Vol C Tables 4.2.6.8 and 6.1.1.4'
Mo Mo -1.6832 0.6857 'International Tables Vol C Tables 4.2.6.8 and 6.1.1.4'

loop_
_geom_angle_atom_site_label_1
_geom_angle_atom_site_label_2
_geom_angle_atom_site_label_3
_geom_angle
_geom_angle_site_symmetry_1
_geom_angle_site_symmetry_3
_geom_angle_publ_flag
C4 Mo1 C3 36.11(9) . . ?
C4 Mo1 C5 36.13(9) . . ?
C3 Mo1 C5 59.69(9) . . ?
C4 Mo1 C1 59.03(9) . . ?
C3 Mo1 C1 58.54(9) . . ?
C5 Mo1 C1 35.13(9) . . ?
C4 Mo1 C2 59.32(9) . . ?
C3 Mo1 C2 35.37(8) . . ?
C5 Mo1 C2 58.76(9) . . ?
C1 Mo1 C2 34.64(9) . . ?
C4 Mo1 P2 101.63(7) . . ?
C3 Mo1 P2 94.02(6) . . ?
C5 Mo1 P2 135.91(7) . . ?
C1 Mo1 P2 152.35(7) . . ?
C2 Mo1 P2 119.94(6) . . ?
C4 Mo1 P1 103.67(7) . . ?
C3 Mo1 P1 136.87(7) . . ?
C5 Mo1 P1 97.87(6) . . ?
C1 Mo1 P1 124.18(7) . . ?
C2 Mo1 P1 156.55(7) . . ?
P2 Mo1 P1 77.21(2) . . ?
C4 Mo1 Ge1 154.94(6) . . ?
C3 Mo1 Ge1 120.73(7) . . ?
C5 Mo1 Ge1 136.08(7) . . ?
C1 Mo1 Ge1 103.49(7) . . ?
C2 Mo1 Ge1 95.91(6) . . ?
P2 Mo1 Ge1 87.085(19) . . ?
P1 Mo1 Ge1 101.154(19) . . ?
C4 Mo1 H1 135.0(11) . . ?
C3 Mo1 H1 141.0(11) . . ?
C5 Mo1 H1 99.0(11) . . ?
C1 Mo1 H1 84.9(11) . . ?
C2 Mo1 H1 106.2(11) . . ?
P2 Mo1 H1 120.4(11) . . ?
P1 Mo1 H1 73.5(11) . . ?
Ge1 Mo1 H1 50.8(10) . . ?
C17 Ge1 C19 101.27(12) . . ?
C17 Ge1 Mo1 125.18(8) . . ?
C19 Ge1 Mo1 132.05(9) . . ?
C17 Ge1 H1 100.9(10) . . ?
C19 Ge1 H1 117.1(11) . . ?
Mo1 Ge1 H1 48.7(11) . . ?
C11 P1 C12 98.68(14) . . ?
C11 P1 C13 98.13(13) . . ?
C12 P1 C13 100.77(13) . . ?
C11 P1 Mo1 122.94(9) . . ?
C12 P1 Mo1 117.82(9) . . ?
C13 P1 Mo1 114.52(9) . . ?
C15 P2 C14 101.13(12) . . ?
C15 P2 C16 98.30(13) . . ?
C14 P2 C16 98.62(14) . . ?
C15 P2 Mo1 121.56(9) . . ?
C14 P2 Mo1 113.93(9) . . ?
C16 P2 Mo1 119.37(10) . . ?
P2 C16 H16A 109.5 . . ?
P2 C16 H16B 109.5 . . ?
H16A C16 H16B 109.5 . . ?
P2 C16 H16C 109.5 . . ?
H16A C16 H16C 109.5 . . ?
H16B C16 H16C 109.5 . . ?
C3 C4 C5 107.3(2) . . ?
C3 C4 C9 127.0(2) . . ?
C5 C4 C9 124.5(2) . . ?
C3 C4 Mo1 72.46(14) . . ?
C5 C4 Mo1 72.58(14) . . ?
C9 C4 Mo1 129.97(17) . . ?
P1 C12 H12A 109.5 . . ?
P1 C12 H12B 109.5 . . ?
H12A C12 H12B 109.5 . . ?
P1 C12 H12C 109.5 . . ?
H12A C12 H12C 109.5 . . ?
H12B C12 H12C 109.5 . . ?
C2 C7 H7A 109.5 . . ?
C2 C7 H7B 109.5 . . ?
H7A C7 H7B 109.5 . . ?
C2 C7 H7C 109.5 . . ?
H7A C7 H7C 109.5 . . ?
H7B C7 H7C 109.5 . . ?
P1 C11 H11A 109.5 . . ?
P1 C11 H11B 109.5 . . ?
H11A C11 H11B 109.5 . . ?
P1 C11 H11C 109.5 . . ?
H11A C11 H11C 109.5 . . ?
H11B C11 H11C 109.5 . . ?
C2 C1 C5 109.0(2) . . ?
C2 C1 C6 125.9(2) . . ?
C5 C1 C6 124.8(2) . . ?
C2 C1 Mo1 72.75(14) . . ?
C5 C1 Mo1 70.47(14) . . ?
C6 C1 Mo1 127.79(18) . . ?
C14 C13 P1 108.55(17) . . ?
C14 C13 H13A 110.0 . . ?
P1 C13 H13A 110.0 . . ?
C14 C13 H13B 110.0 . . ?
P1 C13 H13B 110.0 . . ?
H13A C13 H13B 108.4 . . ?
C13 C14 P2 106.81(18) . . ?
C13 C14 H14A 110.4 . . ?
P2 C14 H14A 110.4 . . ?
C13 C14 H14B 110.4 . . ?
P2 C14 H14B 110.4 . . ?
H14A C14 H14B 108.6 . . ?
C2 C3 C4 108.2(2) . . ?
C2 C3 C8 123.0(2) . . ?
C4 C3 C8 127.6(2) . . ?
C2 C3 Mo1 74.48(14) . . ?
C4 C3 Mo1 71.43(13) . . ?
C8 C3 Mo1 129.46(17) . . ?
C3 C8 H8A 109.5 . . ?
C3 C8 H8B 109.5 . . ?
H8A C8 H8B 109.5 . . ?
C3 C8 H8C 109.5 . . ?
H8A C8 H8C 109.5 . . ?
H8B C8 H8C 109.5 . . ?
C1 C2 C3 107.7(2) . . ?
C1 C2 C7 127.0(2) . . ?
C3 C2 C7 124.7(2) . . ?
C1 C2 Mo1 72.61(13) . . ?
C3 C2 Mo1 70.15(13) . . ?
C7 C2 Mo1 129.37(18) . . ?
C5 C10 H10A 109.5 . . ?
C5 C10 H10B 109.5 . . ?
H10A C10 H10B 109.5 . . ?
C5 C10 H10C 109.5 . . ?
H10A C10 H10C 109.5 . . ?
H10B C10 H10C 109.5 . . ?
C1 C5 C4 107.8(2) . . ?
C1 C5 C10 124.5(2) . . ?
C4 C5 C10 126.1(2) . . ?
C1 C5 Mo1 74.40(14) . . ?
C4 C5 Mo1 71.29(14) . . ?
C10 C5 Mo1 131.40(17) . . ?
C20 C19 Ge1 115.8(2) . . ?
C20 C19 H19A 108.3 . . ?
Ge1 C19 H19A 108.3 . . ?
C20 C19 H19B 108.3 . . ?
Ge1 C19 H19B 108.3 . . ?
H19A C19 H19B 107.4 . . ?
P2 C15 H15A 109.5 . . ?
P2 C15 H15B 109.5 . . ?
H15A C15 H15B 109.5 . . ?
P2 C15 H15C 109.5 . . ?
H15A C15 H15C 109.5 . . ?
H15B C15 H15C 109.5 . . ?
C4 C9 H9A 109.5 . . ?
C4 C9 H9B 109.5 . . ?
H9A C9 H9B 109.5 . . ?
C4 C9 H9C 109.5 . . ?
H9A C9 H9C 109.5 . . ?
H9B C9 H9C 109.5 . . ?
C19 C20 H20A 109.5 . . ?
C19 C20 H20B 109.5 . . ?
H20A C20 H20B 109.5 . . ?
C19 C20 H20C 109.5 . . ?
H20A C20 H20C 109.5 . . ?
H20B C20 H20C 109.5 . . ?
C1 C6 H6A 109.5 . . ?
C1 C6 H6B 109.5 . . ?
H6A C6 H6B 109.5 . . ?
C1 C6 H6C 109.5 . . ?
H6A C6 H6C 109.5 . . ?
H6B C6 H6C 109.5 . . ?
C18 C17 Ge1 111.3(2) . . ?
C18 C17 H17A 109.4 . . ?
Ge1 C17 H17A 109.4 . . ?
C18 C17 H17B 109.4 . . ?
Ge1 C17 H17B 109.4 . . ?
H17A C17 H17B 108.0 . . ?
C17 C18 H18A 109.5 . . ?
C17 C18 H18B 109.5 . . ?
H18A C18 H18B 109.5 . . ?
C17 C18 H18C 109.5 . . ?
H18A C18 H18C 109.5 . . ?
H18B C18 H18C 109.5 . . ?

loop_
_geom_bond_atom_site_label_1
_geom_bond_atom_site_label_2
_geom_bond_distance
_geom_bond_site_symmetry_2
_geom_bond_publ_flag
Mo1 C4 2.304(2) . ?
Mo1 C3 2.317(2) . ?
Mo1 C5 2.321(2) . ?
Mo1 C1 2.372(2) . ?
Mo1 C2 2.374(2) . ?
Mo1 P2 2.3858(7) . ?
Mo1 P1 2.3890(7) . ?
Mo1 Ge1 2.4111(4) . ?
Mo1 H1 1.84(4) . ?
Ge1 C17 1.994(3) . ?
Ge1 C19 2.002(3) . ?
Ge1 H1 1.89(3) . ?
P1 C11 1.839(3) . ?
P1 C12 1.844(3) . ?
P1 C13 1.858(3) . ?
P2 C15 1.835(3) . ?
P2 C14 1.845(3) . ?
P2 C16 1.846(3) . ?
C16 H16A 0.9600 . ?
C16 H16B 0.9600 . ?
C16 H16C 0.9600 . ?
C4 C3 1.432(4) . ?
C4 C5 1.434(4) . ?
C4 C9 1.515(4) . ?
C12 H12A 0.9600 . ?
C12 H12B 0.9600 . ?
C12 H12C 0.9600 . ?
C7 C2 1.506(3) . ?
C7 H7A 0.9600 . ?
C7 H7B 0.9600 . ?
C7 H7C 0.9600 . ?
C11 H11A 0.9600 . ?
C11 H11B 0.9600 . ?
C11 H11C 0.9600 . ?
C1 C2 1.413(4) . ?
C1 C5 1.417(4) . ?
C1 C6 1.506(4) . ?
C13 C14 1.528(4) . ?
C13 H13A 0.9700 . ?
C13 H13B 0.9700 . ?
C14 H14A 0.9700 . ?
C14 H14B 0.9700 . ?
C3 C2 1.426(3) . ?
C3 C8 1.508(3) . ?
C8 H8A 0.9600 . ?
C8 H8B 0.9600 . ?
C8 H8C 0.9600 . ?
C10 C5 1.504(3) . ?
C10 H10A 0.9600 . ?
C10 H10B 0.9600 . ?
C10 H10C 0.9600 . ?
C19 C20 1.527(4) . ?
C19 H19A 0.9700 . ?
C19 H19B 0.9700 . ?
C15 H15A 0.9600 . ?
C15 H15B 0.9600 . ?
C15 H15C 0.9600 . ?
C9 H9A 0.9600 . ?
C9 H9B 0.9600 . ?
C9 H9C 0.9600 . ?
C20 H20A 0.9600 . ?
C20 H20B 0.9600 . ?
C20 H20C 0.9600 . ?
C6 H6A 0.9600 . ?
C6 H6B 0.9600 . ?
C6 H6C 0.9600 . ?
C17 C18 1.529(4) . ?
C17 H17A 0.9700 . ?
C17 H17B 0.9700 . ?
C18 H18A 0.9600 . ?
C18 H18B 0.9600 . ?
C18 H18C 0.9600 . ?

loop_
_geom_torsion_atom_site_label_1
_geom_torsion_atom_site_label_2
_geom_torsion_atom_site_label_3
_geom_torsion_atom_site_label_4
_geom_torsion
_geom_torsion_site_symmetry_1
_geom_torsion_site_symmetry_2
_geom_torsion_site_symmetry_3
_geom_torsion_site_symmetry_4
_geom_torsion_publ_flag
C4 Mo1 Ge1 C17 42.38(19) . . . . ?
C3 Mo1 Ge1 C17 61.01(13) . . . . ?
C5 Mo1 Ge1 C17 -15.74(14) . . . . ?
C1 Mo1 Ge1 C17 -0.18(13) . . . . ?
C2 Mo1 Ge1 C17 34.15(12) . . . . ?
P2 Mo1 Ge1 C17 153.96(11) . . . . ?
P1 Mo1 Ge1 C17 -129.69(11) . . . . ?
C4 Mo1 Ge1 C19 -154.29(19) . . . . ?
C3 Mo1 Ge1 C19 -135.65(14) . . . . ?
C5 Mo1 Ge1 C19 147.59(14) . . . . ?
C1 Mo1 Ge1 C19 163.15(13) . . . . ?
C2 Mo1 Ge1 C19 -162.52(13) . . . . ?
P2 Mo1 Ge1 C19 -42.71(12) . . . . ?
P1 Mo1 Ge1 C19 33.64(12) . . . . ?
C4 Mo1 P1 C11 -25.30(14) . . . . ?
C3 Mo1 P1 C11 -42.25(15) . . . . ?
C5 Mo1 P1 C11 11.04(14) . . . . ?
C1 Mo1 P1 C11 36.33(15) . . . . ?
C2 Mo1 P1 C11 15.3(2) . . . . ?
P2 Mo1 P1 C11 -124.37(12) . . . . ?
Ge1 Mo1 P1 C11 151.25(12) . . . . ?
C4 Mo1 P1 C12 -148.33(13) . . . . ?
C3 Mo1 P1 C12 -165.28(14) . . . . ?
C5 Mo1 P1 C12 -111.99(13) . . . . ?
C1 Mo1 P1 C12 -86.70(13) . . . . ?
C2 Mo1 P1 C12 -107.70(19) . . . . ?
P2 Mo1 P1 C12 112.60(11) . . . . ?
Ge1 Mo1 P1 C12 28.22(11) . . . . ?
C4 Mo1 P1 C13 93.43(12) . . . . ?
C3 Mo1 P1 C13 76.48(14) . . . . ?
C5 Mo1 P1 C13 129.78(12) . . . . ?
C1 Mo1 P1 C13 155.07(13) . . . . ?
C2 Mo1 P1 C13 134.06(18) . . . . ?
P2 Mo1 P1 C13 -5.63(10) . . . . ?
Ge1 Mo1 P1 C13 -90.01(10) . . . . ?
C4 Mo1 P2 C15 118.89(13) . . . . ?
C3 Mo1 P2 C15 83.22(13) . . . . ?
C5 Mo1 P2 C15 132.34(14) . . . . ?
C1 Mo1 P2 C15 76.56(18) . . . . ?
C2 Mo1 P2 C15 57.75(13) . . . . ?
P1 Mo1 P2 C15 -139.53(11) . . . . ?
Ge1 Mo1 P2 C15 -37.40(11) . . . . ?
C4 Mo1 P2 C14 -119.75(12) . . . . ?
C3 Mo1 P2 C14 -155.42(12) . . . . ?
C5 Mo1 P2 C14 -106.31(13) . . . . ?
C1 Mo1 P2 C14 -162.08(17) . . . . ?
C2 Mo1 P2 C14 179.10(12) . . . . ?
P1 Mo1 P2 C14 -18.18(10) . . . . ?
Ge1 Mo1 P2 C14 83.96(10) . . . . ?
C4 Mo1 P2 C16 -3.79(14) . . . . ?
C3 Mo1 P2 C16 -39.46(14) . . . . ?
C5 Mo1 P2 C16 9.65(16) . . . . ?
C1 Mo1 P2 C16 -46.12(19) . . . . ?
C2 Mo1 P2 C16 -64.94(14) . . . . ?
P1 Mo1 P2 C16 97.78(12) . . . . ?
Ge1 Mo1 P2 C16 -160.08(12) . . . . ?
C5 Mo1 C4 C3 115.2(2) . . . . ?
C1 Mo1 C4 C3 77.87(15) . . . . ?
C2 Mo1 C4 C3 37.30(14) . . . . ?
P2 Mo1 C4 C3 -80.75(14) . . . . ?
P1 Mo1 C4 C3 -160.23(13) . . . . ?
Ge1 Mo1 C4 C3 27.8(2) . . . . ?
C3 Mo1 C4 C5 -115.2(2) . . . . ?
C1 Mo1 C4 C5 -37.30(14) . . . . ?
C2 Mo1 C4 C5 -77.87(15) . . . . ?
P2 Mo1 C4 C5 164.08(13) . . . . ?
P1 Mo1 C4 C5 84.60(14) . . . . ?
Ge1 Mo1 C4 C5 -87.4(2) . . . . ?
C3 Mo1 C4 C9 124.0(3) . . . . ?
C5 Mo1 C4 C9 -120.8(3) . . . . ?
C1 Mo1 C4 C9 -158.1(3) . . . . ?
C2 Mo1 C4 C9 161.3(3) . . . . ?
P2 Mo1 C4 C9 43.3(3) . . . . ?
P1 Mo1 C4 C9 -36.2(3) . . . . ?
Ge1 Mo1 C4 C9 151.78(18) . . . . ?
C4 Mo1 C1 C2 -79.73(16) . . . . ?
C3 Mo1 C1 C2 -37.24(15) . . . . ?
C5 Mo1 C1 C2 -118.1(2) . . . . ?
P2 Mo1 C1 C2 -29.4(2) . . . . ?
P1 Mo1 C1 C2 -165.46(12) . . . . ?
Ge1 Mo1 C1 C2 80.75(14) . . . . ?
C4 Mo1 C1 C5 38.38(15) . . . . ?
C3 Mo1 C1 C5 80.88(16) . . . . ?
C2 Mo1 C1 C5 118.1(2) . . . . ?
P2 Mo1 C1 C5 88.67(19) . . . . ?
P1 Mo1 C1 C5 -47.35(17) . . . . ?
Ge1 Mo1 C1 C5 -161.14(14) . . . . ?
C4 Mo1 C1 C6 157.8(3) . . . . ?
C3 Mo1 C1 C6 -159.7(3) . . . . ?
C5 Mo1 C1 C6 119.5(3) . . . . ?
C2 Mo1 C1 C6 -122.4(3) . . . . ?
P2 Mo1 C1 C6 -151.87(18) . . . . ?
P1 Mo1 C1 C6 72.1(2) . . . . ?
Ge1 Mo1 C1 C6 -41.7(2) . . . . ?
C11 P1 C13 C14 165.0(2) . . . . ?
C12 P1 C13 C14 -94.5(2) . . . . ?
Mo1 P1 C13 C14 33.0(2) . . . . ?
P1 C13 C14 P2 -45.2(2) . . . . ?
C15 P2 C14 C13 175.42(19) . . . . ?
C16 P2 C14 C13 -84.3(2) . . . . ?
Mo1 P2 C14 C13 43.3(2) . . . . ?
C5 C4 C3 C2 -1.2(3) . . . . ?
C9 C4 C3 C2 166.8(2) . . . . ?
Mo1 C4 C3 C2 -65.95(17) . . . . ?
C5 C4 C3 C8 -169.3(2) . . . . ?
C9 C4 C3 C8 -1.3(4) . . . . ?
Mo1 C4 C3 C8 126.0(3) . . . . ?
C5 C4 C3 Mo1 64.72(16) . . . . ?
C9 C4 C3 Mo1 -127.3(3) . . . . ?
C4 Mo1 C3 C2 115.8(2) . . . . ?
C5 Mo1 C3 C2 77.62(16) . . . . ?
C1 Mo1 C3 C2 36.46(15) . . . . ?
P2 Mo1 C3 C2 -139.92(14) . . . . ?
P1 Mo1 C3 C2 144.53(13) . . . . ?
Ge1 Mo1 C3 C2 -50.93(16) . . . . ?
C5 Mo1 C3 C4 -38.18(14) . . . . ?
C1 Mo1 C3 C4 -79.34(15) . . . . ?
C2 Mo1 C3 C4 -115.8(2) . . . . ?
P2 Mo1 C3 C4 104.28(14) . . . . ?
P1 Mo1 C3 C4 28.73(18) . . . . ?
Ge1 Mo1 C3 C4 -166.73(12) . . . . ?
C4 Mo1 C3 C8 -123.9(3) . . . . ?
C5 Mo1 C3 C8 -162.1(3) . . . . ?
C1 Mo1 C3 C8 156.7(3) . . . . ?
C2 Mo1 C3 C8 120.3(3) . . . . ?
P2 Mo1 C3 C8 -19.6(2) . . . . ?
P1 Mo1 C3 C8 -95.2(2) . . . . ?
Ge1 Mo1 C3 C8 69.4(2) . . . . ?
C5 C1 C2 C3 0.2(3) . . . . ?
C6 C1 C2 C3 -173.7(2) . . . . ?
Mo1 C1 C2 C3 61.71(17) . . . . ?
C5 C1 C2 C7 171.9(2) . . . . ?
C6 C1 C2 C7 -2.0(4) . . . . ?
Mo1 C1 C2 C7 -126.6(3) . . . . ?
C5 C1 C2 Mo1 -61.52(17) . . . . ?
C6 C1 C2 Mo1 124.6(3) . . . . ?
C4 C3 C2 C1 0.6(3) . . . . ?
C8 C3 C2 C1 169.4(2) . . . . ?
Mo1 C3 C2 C1 -63.31(17) . . . . ?
C4 C3 C2 C7 -171.3(2) . . . . ?
C8 C3 C2 C7 -2.5(4) . . . . ?
Mo1 C3 C2 C7 124.8(2) . . . . ?
C4 C3 C2 Mo1 63.95(16) . . . . ?
C8 C3 C2 Mo1 -127.3(2) . . . . ?
C4 Mo1 C2 C1 78.82(16) . . . . ?
C3 Mo1 C2 C1 116.9(2) . . . . ?
C5 Mo1 C2 C1 36.42(15) . . . . ?
P2 Mo1 C2 C1 164.74(13) . . . . ?
P1 Mo1 C2 C1 31.4(2) . . . . ?
Ge1 Mo1 C2 C1 -105.23(14) . . . . ?
C4 Mo1 C2 C3 -38.09(15) . . . . ?
C5 Mo1 C2 C3 -80.49(17) . . . . ?
C1 Mo1 C2 C3 -116.9(2) . . . . ?
P2 Mo1 C2 C3 47.83(17) . . . . ?
P1 Mo1 C2 C3 -85.5(2) . . . . ?
Ge1 Mo1 C2 C3 137.86(14) . . . . ?
C4 Mo1 C2 C7 -157.2(3) . . . . ?
C3 Mo1 C2 C7 -119.1(3) . . . . ?
C5 Mo1 C2 C7 160.4(3) . . . . ?
C1 Mo1 C2 C7 124.0(3) . . . . ?
P2 Mo1 C2 C7 -71.3(2) . . . . ?
P1 Mo1 C2 C7 155.42(17) . . . . ?
Ge1 Mo1 C2 C7 18.7(2) . . . . ?
C2 C1 C5 C4 -1.0(3) . . . . ?
C6 C1 C5 C4 173.0(2) . . . . ?
Mo1 C1 C5 C4 -63.92(16) . . . . ?
C2 C1 C5 C10 -167.2(2) . . . . ?
C6 C1 C5 C10 6.8(4) . . . . ?
Mo1 C1 C5 C10 129.9(3) . . . . ?
C2 C1 C5 Mo1 62.96(17) . . . . ?
C6 C1 C5 Mo1 -123.0(2) . . . . ?
C3 C4 C5 C1 1.3(3) . . . . ?
C9 C4 C5 C1 -167.0(2) . . . . ?
Mo1 C4 C5 C1 65.98(17) . . . . ?
C3 C4 C5 C10 167.2(2) . . . . ?
C9 C4 C5 C10 -1.1(4) . . . . ?
Mo1 C4 C5 C10 -128.1(2) . . . . ?
C3 C4 C5 Mo1 -64.64(16) . . . . ?
C9 C4 C5 Mo1 127.0(2) . . . . ?
C4 Mo1 C5 C1 -115.5(2) . . . . ?
C3 Mo1 C5 C1 -77.30(16) . . . . ?
C2 Mo1 C5 C1 -35.90(14) . . . . ?
P2 Mo1 C5 C1 -138.18(13) . . . . ?
P1 Mo1 C5 C1 142.10(14) . . . . ?
Ge1 Mo1 C5 C1 26.95(19) . . . . ?
C3 Mo1 C5 C4 38.16(14) . . . . ?
C1 Mo1 C5 C4 115.5(2) . . . . ?
C2 Mo1 C5 C4 79.56(16) . . . . ?
P2 Mo1 C5 C4 -22.72(18) . . . . ?
P1 Mo1 C5 C4 -102.43(14) . . . . ?
Ge1 Mo1 C5 C4 142.42(12) . . . . ?
C4 Mo1 C5 C10 122.0(3) . . . . ?
C3 Mo1 C5 C10 160.2(3) . . . . ?
C1 Mo1 C5 C10 -122.5(3) . . . . ?
C2 Mo1 C5 C10 -158.4(3) . . . . ?
P2 Mo1 C5 C10 99.3(3) . . . . ?
P1 Mo1 C5 C10 19.6(3) . . . . ?
Ge1 Mo1 C5 C10 -95.6(3) . . . . ?
C17 Ge1 C19 C20 46.9(3) . . . . ?
Mo1 Ge1 C19 C20 -119.3(2) . . . . ?
C19 Ge1 C17 C18 69.8(2) . . . . ?
Mo1 Ge1 C17 C18 -122.7(2) . . . . ?
